data_7128746
loop_
_publ_author_name
'Han, Tian-Jiao'
'Wang, Min-Can'
'Mei, Guang-Jian'

_publ_section_title
;
 2-Indolymethanols as 4-atom-synthons in oxa-Michael reaction cascade:
 access to tetracyclic indoles.
;
_journal_issue 71
_journal_name_full 'Chemical communications (Cambridge, England)'
_journal_page_first 8921
_journal_page_last 8924
_journal_paper_doi 10.1039/d1cc03653j
_journal_volume 57
_journal_year 2021
_chemical_formula_moiety 'C22 H18 Br N O3'
_chemical_formula_sum 'C22 H18 Br N O3'
_chemical_formula_weight 424.28
_space_group_crystal_system monoclinic
_space_group_IT_number 14
_space_group_name_Hall '-P 2ybc'
_space_group_name_H-M_alt 'P 1 21/c 1'
_atom_sites_solution_hydrogens geom
_atom_sites_solution_primary direct
_audit_creation_date 2021-04-23
_audit_creation_method
;
Olex2 1.2
(compiled 2018.05.29 svn.r3508 for OlexSys, GUI svn.r5506)
;
_audit_update_record
;
2021-04-25 deposited with the CCDC.	2021-08-05 downloaded from the CCDC.
;
_cell_angle_alpha 90
_cell_angle_beta 95.200(5)
_cell_angle_gamma 90
_cell_formula_units_Z 4
_cell_length_a 8.1529(6)
_cell_length_b 30.7743(11)
_cell_length_c 8.7822(4)
_cell_measurement_reflns_used 2025
_cell_measurement_temperature 293(2)
_cell_measurement_theta_max 69.9910
_cell_measurement_theta_min 5.4260
_cell_volume 2194.4(2)
_computing_cell_refinement 'CrysAlisPro 1.171.40.53 (Rigaku OD, 2019)'
_computing_data_collection 'CrysAlisPro 1.171.40.53 (Rigaku OD, 2019)'
_computing_data_reduction 'CrysAlisPro 1.171.40.53 (Rigaku OD, 2019)'
_computing_molecular_graphics 'Olex2 (Dolomanov et al., 2009)'
_computing_publication_material 'Olex2 (Dolomanov et al., 2009)'
_computing_structure_refinement 'ShelXL (Sheldrick, 2015)'
_computing_structure_solution 'ShelXS (Sheldrick, 2008)'
_diffrn_ambient_temperature 293(2)
_diffrn_detector 'CCD plate'
_diffrn_detector_area_resol_mean 16.2312
_diffrn_detector_type Eos
_diffrn_measured_fraction_theta_full 0.999
_diffrn_measured_fraction_theta_max 0.999
_diffrn_measurement_details
;
List of Runs (angles in degrees, time in seconds):

  # Type    Start    End  Width  t~exp~   \w     \q     \k     \f   Frames
#--------------------------------------------------------------------------
  1  \w   -102.00 -11.00   1.00    1.75    --  -33.50 -77.00-180.00   91
  2  \w    -44.00 -16.00   1.00    1.75    --  -33.50 -57.00-150.00   28
  3  \w    -91.00 -65.00   1.00    1.75    --  -33.50 -57.00 120.00   26
  4  \w   -107.00 -81.00   1.00    1.75    --  -33.50 178.00   0.00   26
  5  \w     39.00  98.00   1.00    1.75    --   36.47  57.00  30.00   59
  6  \w     -3.00  74.00   1.00    1.75    --   36.47 -99.00  60.00   77
  7  \w     59.00 104.00   1.00    1.75    --   36.47  57.00  90.00   45
  8  \w     70.00  97.00   1.00   10.50    --  108.00 -94.00-150.00   27
  9  \w     79.00 177.00   1.00   10.50    --  108.00  77.00 -90.00   98
 10  \w    101.00 155.00   1.00   10.50    --  108.00 111.00 150.00   54
 11  \w    133.00 174.00   1.00   10.50    --  108.00  61.00-180.00   41
 12  \w     89.00 130.00   1.00   10.50    --  108.00  61.00-180.00   41
 13  \w    116.00 142.00   1.00   10.50    --  108.00  61.00-120.00   26
 14  \w     41.00 112.00   1.00   10.50    --  108.00-111.00 -30.00   71
 15  \w     38.00 110.00   1.00   10.50    --  108.00 -94.00-180.00   72
 16  \w    139.00 167.00   1.00   10.50    --  108.00  61.00 -60.00   28
 17  \w     41.00  67.00   1.00   10.50    --  108.00 -94.00   0.00   26
 18  \w     66.00 129.00   1.00   10.50    --  108.00 178.00   0.00   63
;
_diffrn_measurement_device 'four-circle diffractometer'
_diffrn_measurement_device_type 'Xcalibur, Eos, Gemini'
_diffrn_measurement_method '\w scans'
_diffrn_orient_matrix_type 'CrysAlisPro convention (1999,Acta A55,543-557)'
_diffrn_orient_matrix_UB_11 -0.1864409000
_diffrn_orient_matrix_UB_12 -0.0009990000
_diffrn_orient_matrix_UB_13 -0.0479855000
_diffrn_orient_matrix_UB_21 0.0042915000
_diffrn_orient_matrix_UB_22 -0.0500479000
_diffrn_orient_matrix_UB_23 -0.0023492000
_diffrn_orient_matrix_UB_31 -0.0346879000
_diffrn_orient_matrix_UB_32 -0.0009694000
_diffrn_orient_matrix_UB_33 0.1695000000
_diffrn_radiation_monochromator graphite
_diffrn_radiation_probe x-ray
_diffrn_radiation_type CuK\a
_diffrn_radiation_wavelength 1.54184
_diffrn_reflns_av_R_equivalents 0.0293
_diffrn_reflns_av_unetI/netI 0.0443
_diffrn_reflns_Laue_measured_fraction_full 0.999
_diffrn_reflns_Laue_measured_fraction_max 0.999
_diffrn_reflns_limit_h_max 8
_diffrn_reflns_limit_h_min -9
_diffrn_reflns_limit_k_max 36
_diffrn_reflns_limit_k_min -36
_diffrn_reflns_limit_l_max 10
_diffrn_reflns_limit_l_min -8
_diffrn_reflns_number 8408
_diffrn_reflns_point_group_measured_fraction_full 0.999
_diffrn_reflns_point_group_measured_fraction_max 0.999
_diffrn_reflns_theta_full 67.062
_diffrn_reflns_theta_max 67.062
_diffrn_reflns_theta_min 5.258
_diffrn_source 'fine-focus sealed X-ray tube'
_diffrn_source_type 'Enhance (Cu) X-ray Source'
_exptl_absorpt_coefficient_mu 2.711
_exptl_absorpt_correction_T_max 1.00000
_exptl_absorpt_correction_T_min 0.78709
_exptl_absorpt_correction_type multi-scan
_exptl_absorpt_process_details
;
CrysAlisPro 1.171.40.53 (Rigaku Oxford Diffraction, 2019)
Empirical absorption correction using spherical harmonics,
 implemented in SCALE3 ABSPACK scaling algorithm.
;
_exptl_crystal_colour colourless
_exptl_crystal_colour_primary colourless
_exptl_crystal_density_diffrn 1.284
_exptl_crystal_description plate
_exptl_crystal_F_000 864
_exptl_crystal_size_max 0.14
_exptl_crystal_size_mid 0.1
_exptl_crystal_size_min 0.06
_refine_diff_density_max 0.206
_refine_diff_density_min -0.438
_refine_diff_density_rms 0.054
_refine_ls_extinction_method none
_refine_ls_goodness_of_fit_ref 1.038
_refine_ls_hydrogen_treatment constr
_refine_ls_matrix_type full
_refine_ls_number_parameters 250
_refine_ls_number_reflns 3918
_refine_ls_number_restraints 0
_refine_ls_restrained_S_all 1.038
_refine_ls_R_factor_all 0.0755
_refine_ls_R_factor_gt 0.0578
_refine_ls_shift/su_max 0.001
_refine_ls_shift/su_mean 0.000
_refine_ls_structure_factor_coef Fsqd
_refine_ls_weighting_details 'w=1/[\s^2^(Fo^2^)+(0.0810P)^2^+0.2436P] where P=(Fo^2^+2Fc^2^)/3'
_refine_ls_weighting_scheme calc
_refine_ls_wR_factor_gt 0.1529
_refine_ls_wR_factor_ref 0.1675
_reflns_Friedel_coverage 0.000
_reflns_number_gt 2805
_reflns_number_total 3918
_reflns_threshold_expression 'I > 2\s(I)'
_cod_data_source_file d1cc03653j2.cif
_cod_data_source_block 202104106
_cod_depositor_comments 'Adding full bibliography for 7128745--7128746.cif.'
_cod_original_cell_volume 2194.41(19)
_cod_database_code 7128746
_shelx_shelxl_version_number 2014/7
_chemical_oxdiff_formula C30H3O5N2Br1
_chemical_oxdiff_usercomment r
_shelx_space_group_comment
;
The symmetry employed for this shelxl refinement is uniquely defined
by the following loop, which should always be used as a source of
symmetry information in preference to the above space-group names.
They are only intended as comments.
;
_shelx_estimated_absorpt_t_max 0.854
_shelx_estimated_absorpt_t_min 0.703
_reflns_odcompleteness_completeness 99.85
_reflns_odcompleteness_iscentric 1
_reflns_odcompleteness_theta 66.97
_olex2_refinement_description
;
1. Fixed Uiso
 At 1.2 times of:
  All C(H) groups, All C(H,H) groups, All N(H) groups
 At 1.5 times of:
  All C(H,H,H) groups
2. Uiso/Uaniso restraints and constraints
Uanis(Br1) = Uanis(Br1A)
3. Others
 Sof(Br1A)=1-FVAR(1)
 Sof(Br1)=FVAR(1)
4.a Ternary CH refined with riding coordinates:
 C11(H11)
4.b Secondary CH2 refined with riding coordinates:
 C9(H9A,H9B)
4.c Aromatic/amide H refined with riding coordinates:
 C1(H1), C2(H2), C3(H3), C4(H4), C18(H18), C19(H19), C21(H21), C22(H22), N1(H1A)
4.d Idealised Me refined as rotating group:
 C14(H14A,H14B,H14C), C16(H16A,H16B,H16C)
;
_olex2_submission_special_instructions 'No special instructions were received'
_oxdiff_exptl_absorpt_empirical_details
;
Empirical correction (ABSPACK) includes:
- Absorption correction using spherical harmonics
- Frame scaling
;
_oxdiff_exptl_absorpt_empirical_full_max 1.364
_oxdiff_exptl_absorpt_empirical_full_min 0.807

loop_
_space_group_symop_operation_xyz
'x, y, z'
'-x, y+1/2, -z+1/2'
'-x, -y, -z'
'x, -y-1/2, z-1/2'

loop_
_atom_site_label
_atom_site_type_symbol
_atom_site_fract_x
_atom_site_fract_y
_atom_site_fract_z
_atom_site_U_iso_or_equiv
_atom_site_adp_type
_atom_site_occupancy
_atom_site_site_symmetry_order
_atom_site_calc_flag
_atom_site_refinement_flags_posn
_atom_site_refinement_flags_adp
_atom_site_refinement_flags_occupancy
_atom_site_disorder_assembly
_atom_site_disorder_group
Br1 Br 0.3971(2) 0.46832(3) 0.7913(2) 0.1310(6) Uani 0.887(5) 1 d . . P A 1
Br1A Br 0.3414(19) 0.4625(2) 0.7217(17) 0.1310(6) Uani 0.113(5) 1 d . . P A 2
C1 C 0.0053(4) 0.65563(12) 0.6825(4) 0.0608(8) Uani 1 1 d . . . . .
H1 H -0.0066 0.6306 0.6234 0.073 Uiso 1 1 calc R . . . .
C2 C -0.1104(5) 0.66623(15) 0.7816(4) 0.0720(10) Uani 1 1 d . . . . .
H2 H -0.1990 0.6477 0.7913 0.086 Uiso 1 1 calc R . . . .
C3 C -0.0964(5) 0.70416(15) 0.8672(4) 0.0766(11) Uani 1 1 d . . . . .
H3 H -0.1776 0.7108 0.9313 0.092 Uiso 1 1 calc R . . . .
C4 C 0.0331(5) 0.73206(13) 0.8602(4) 0.0711(10) Uani 1 1 d . . . . .
H4 H 0.0415 0.7573 0.9186 0.085 Uiso 1 1 calc R . . . .
C5 C 0.1518(5) 0.72134(11) 0.7624(3) 0.0588(8) Uani 1 1 d . . . . .
C6 C 0.1410(4) 0.68310(10) 0.6721(3) 0.0520(7) Uani 1 1 d . . . . .
C7 C 0.2841(4) 0.68274(9) 0.5895(3) 0.0504(6) Uani 1 1 d . . . . .
C8 C 0.3751(4) 0.71875(10) 0.6326(3) 0.0571(7) Uani 1 1 d . . . . .
C9 C 0.5336(5) 0.73018(11) 0.5739(4) 0.0652(8) Uani 1 1 d . . . . .
H9A H 0.5414 0.7614 0.5617 0.078 Uiso 1 1 calc R . . . .
H9B H 0.6243 0.7207 0.6453 0.078 Uiso 1 1 calc R . . . .
C10 C 0.3465(4) 0.64967(9) 0.4852(3) 0.0469(6) Uani 1 1 d . . . . .
C11 C 0.5161(4) 0.66280(10) 0.4343(3) 0.0511(6) Uani 1 1 d . . . . .
H11 H 0.6064 0.6481 0.4951 0.061 Uiso 1 1 calc R . . . .
C12 C 0.5014(4) 0.64766(10) 0.2701(3) 0.0518(6) Uani 1 1 d . . . . .
C13 C 0.3393(4) 0.64265(10) 0.2262(3) 0.0525(7) Uani 1 1 d . . . . .
C14 C 0.2508(5) 0.63328(15) 0.0756(4) 0.0722(10) Uani 1 1 d . . . . .
H14A H 0.3278 0.6325 -0.0008 0.108 Uiso 1 1 calc GR . . . .
H14B H 0.1705 0.6556 0.0506 0.108 Uiso 1 1 calc GR . . . .
H14C H 0.1965 0.6057 0.0792 0.108 Uiso 1 1 calc GR . . . .
C15 C 0.6363(5) 0.64397(12) 0.1729(4) 0.0649(8) Uani 1 1 d . . . . .
C16 C 0.8085(5) 0.6511(2) 0.2465(5) 0.0946(15) Uani 1 1 d . . . . .
H16A H 0.8116 0.6772 0.3064 0.142 Uiso 1 1 calc GR . . . .
H16B H 0.8832 0.6537 0.1685 0.142 Uiso 1 1 calc GR . . . .
H16C H 0.8404 0.6268 0.3113 0.142 Uiso 1 1 calc GR . . . .
C17 C 0.3549(4) 0.60441(9) 0.5556(3) 0.0534(7) Uani 1 1 d . . . . .
C18 C 0.4310(5) 0.59934(12) 0.7021(4) 0.0638(8) Uani 1 1 d . . . . .
H18 H 0.4742 0.6236 0.7547 0.077 Uiso 1 1 calc R . . . .
C19 C 0.4442(6) 0.55919(14) 0.7717(5) 0.0794(11) Uani 1 1 d . . . . .
H19 H 0.4969 0.5562 0.8695 0.095 Uiso 1 1 calc R . . . .
C20 C 0.3779(7) 0.52374(12) 0.6931(5) 0.0910(14) Uani 1 1 d . . . . .
C21 C 0.3036(9) 0.52782(14) 0.5493(6) 0.1077(18) Uani 1 1 d . . . . .
H21 H 0.2622 0.5033 0.4969 0.129 Uiso 1 1 calc R . . . .
C22 C 0.2892(6) 0.56817(12) 0.4801(5) 0.0820(12) Uani 1 1 d . . . . .
H22 H 0.2353 0.5709 0.3827 0.098 Uiso 1 1 calc R . . . .
N1 N 0.2949(4) 0.74224(9) 0.7359(3) 0.0651(7) Uani 1 1 d . . . . .
H1A H 0.3291 0.7663 0.7775 0.078 Uiso 1 1 calc R . . . .
O1 O 0.2401(3) 0.64810(7) 0.3399(2) 0.0524(5) Uani 1 1 d . . . . .
O2 O 0.5417(3) 0.70903(7) 0.4292(2) 0.0576(5) Uani 1 1 d . . . . .
O3 O 0.6156(4) 0.63526(12) 0.0387(3) 0.0906(9) Uani 1 1 d . . . . .

loop_
_atom_site_aniso_label
_atom_site_aniso_U_11
_atom_site_aniso_U_22
_atom_site_aniso_U_33
_atom_site_aniso_U_23
_atom_site_aniso_U_13
_atom_site_aniso_U_12
Br1 0.2251(12) 0.0566(4) 0.1140(10) 0.0302(5) 0.0299(9) 0.0215(5)
Br1A 0.2251(12) 0.0566(4) 0.1140(10) 0.0302(5) 0.0299(9) 0.0215(5)
C1 0.0619(18) 0.0657(19) 0.0551(16) -0.0007(14) 0.0060(14) 0.0021(15)
C2 0.062(2) 0.092(3) 0.0629(19) 0.0060(18) 0.0119(15) 0.0046(18)
C3 0.079(3) 0.093(3) 0.0595(18) -0.0029(19) 0.0159(17) 0.026(2)
C4 0.090(3) 0.069(2) 0.0548(17) -0.0094(15) 0.0065(17) 0.020(2)
C5 0.078(2) 0.0528(16) 0.0449(14) -0.0019(13) 0.0020(14) 0.0114(15)
C6 0.0662(18) 0.0486(15) 0.0409(13) 0.0020(11) 0.0030(12) 0.0078(13)
C7 0.0611(17) 0.0423(14) 0.0472(14) -0.0001(11) 0.0012(12) 0.0009(12)
C8 0.073(2) 0.0482(15) 0.0490(14) -0.0010(12) 0.0004(14) 0.0004(14)
C9 0.075(2) 0.0542(17) 0.0650(18) -0.0075(14) -0.0020(16) -0.0103(15)
C10 0.0536(15) 0.0461(14) 0.0411(13) -0.0008(11) 0.0046(11) -0.0023(12)
C11 0.0549(16) 0.0488(15) 0.0490(14) 0.0039(12) 0.0016(12) 0.0026(12)
C12 0.0584(17) 0.0487(15) 0.0484(14) 0.0058(12) 0.0056(12) 0.0010(13)
C13 0.0648(18) 0.0451(14) 0.0480(14) 0.0036(12) 0.0074(13) 0.0063(13)
C14 0.067(2) 0.098(3) 0.0505(16) -0.0078(17) 0.0013(14) 0.0018(19)
C15 0.068(2) 0.068(2) 0.0604(18) 0.0040(15) 0.0155(15) -0.0011(16)
C16 0.059(2) 0.147(5) 0.079(2) -0.003(3) 0.0170(18) 0.001(2)
C17 0.0668(19) 0.0426(15) 0.0528(15) 0.0000(12) 0.0167(13) 0.0036(13)
C18 0.075(2) 0.0592(19) 0.0583(17) 0.0039(14) 0.0134(15) 0.0038(16)
C19 0.103(3) 0.069(2) 0.068(2) 0.0178(18) 0.018(2) 0.019(2)
C20 0.146(4) 0.0453(19) 0.087(3) 0.0216(18) 0.036(3) 0.016(2)
C21 0.182(6) 0.047(2) 0.095(3) -0.008(2) 0.019(3) -0.020(3)
C22 0.124(4) 0.0529(19) 0.069(2) -0.0072(16) 0.008(2) -0.007(2)
N1 0.085(2) 0.0491(14) 0.0605(15) -0.0115(12) 0.0034(14) -0.0039(13)
O1 0.0542(11) 0.0569(12) 0.0459(10) -0.0024(8) 0.0046(8) 0.0006(9)
O2 0.0614(13) 0.0528(12) 0.0582(11) 0.0021(9) 0.0043(9) -0.0079(10)
O3 0.0818(19) 0.134(3) 0.0587(14) -0.0141(15) 0.0234(12) -0.0131(17)

loop_
_atom_type_symbol
_atom_type_description
_atom_type_scat_dispersion_real
_atom_type_scat_dispersion_imag
_atom_type_scat_source
C C 0.0181 0.0091 'International Tables Vol C Tables 4.2.6.8 and 6.1.1.4'
H H 0.0000 0.0000 'International Tables Vol C Tables 4.2.6.8 and 6.1.1.4'
Br Br -0.6763 1.2805 'International Tables Vol C Tables 4.2.6.8 and 6.1.1.4'
N N 0.0311 0.0180 'International Tables Vol C Tables 4.2.6.8 and 6.1.1.4'
O O 0.0492 0.0322 'International Tables Vol C Tables 4.2.6.8 and 6.1.1.4'

loop_
_geom_angle_atom_site_label_1
_geom_angle_atom_site_label_2
_geom_angle_atom_site_label_3
_geom_angle
_geom_angle_site_symmetry_1
_geom_angle_site_symmetry_3
_geom_angle_publ_flag
C2 C1 H1 120.4 . . ?
C2 C1 C6 119.2(3) . . ?
C6 C1 H1 120.4 . . ?
C1 C2 H2 119.6 . . ?
C1 C2 C3 120.9(4) . . ?
C3 C2 H2 119.6 . . ?
C2 C3 H3 119.0 . . ?
C4 C3 C2 122.0(3) . . ?
C4 C3 H3 119.0 . . ?
C3 C4 H4 121.2 . . ?
C3 C4 C5 117.6(3) . . ?
C5 C4 H4 121.2 . . ?
C4 C5 C6 122.1(4) . . ?
N1 C5 C4 130.1(3) . . ?
N1 C5 C6 107.8(3) . . ?
C1 C6 C5 118.2(3) . . ?
C1 C6 C7 135.6(3) . . ?
C5 C6 C7 106.2(3) . . ?
C6 C7 C10 131.2(3) . . ?
C8 C7 C6 107.5(3) . . ?
C8 C7 C10 121.1(3) . . ?
C7 C8 C9 124.5(3) . . ?
C7 C8 N1 109.4(3) . . ?
N1 C8 C9 126.2(3) . . ?
C8 C9 H9A 110.0 . . ?
C8 C9 H9B 110.0 . . ?
H9A C9 H9B 108.4 . . ?
O2 C9 C8 108.2(3) . . ?
O2 C9 H9A 110.0 . . ?
O2 C9 H9B 110.0 . . ?
C7 C10 C11 111.4(2) . . ?
C7 C10 C17 112.4(2) . . ?
C17 C10 C11 110.4(2) . . ?
O1 C10 C7 110.3(2) . . ?
O1 C10 C11 103.3(2) . . ?
O1 C10 C17 108.8(2) . . ?
C10 C11 H11 111.7 . . ?
C12 C11 C10 101.5(2) . . ?
C12 C11 H11 111.7 . . ?
O2 C11 C10 113.8(2) . . ?
O2 C11 H11 111.7 . . ?
O2 C11 C12 105.9(2) . . ?
C13 C12 C11 107.4(3) . . ?
C13 C12 C15 126.5(3) . . ?
C15 C12 C11 125.8(3) . . ?
C12 C13 C14 131.6(3) . . ?
O1 C13 C12 114.2(3) . . ?
O1 C13 C14 114.2(3) . . ?
C13 C14 H14A 109.5 . . ?
C13 C14 H14B 109.5 . . ?
C13 C14 H14C 109.5 . . ?
H14A C14 H14B 109.5 . . ?
H14A C14 H14C 109.5 . . ?
H14B C14 H14C 109.5 . . ?
C12 C15 C16 117.5(3) . . ?
O3 C15 C12 123.0(4) . . ?
O3 C15 C16 119.6(3) . . ?
C15 C16 H16A 109.5 . . ?
C15 C16 H16B 109.5 . . ?
C15 C16 H16C 109.5 . . ?
H16A C16 H16B 109.5 . . ?
H16A C16 H16C 109.5 . . ?
H16B C16 H16C 109.5 . . ?
C18 C17 C10 118.7(3) . . ?
C22 C17 C10 122.9(3) . . ?
C22 C17 C18 118.4(3) . . ?
C17 C18 H18 119.2 . . ?
C19 C18 C17 121.6(4) . . ?
C19 C18 H18 119.2 . . ?
C18 C19 H19 120.7 . . ?
C20 C19 C18 118.5(4) . . ?
C20 C19 H19 120.7 . . ?
C19 C20 Br1 118.0(4) . . ?
C19 C20 Br1A 140.2(6) . . ?
C21 C20 Br1 121.0(4) . . ?
C21 C20 Br1A 98.7(6) . . ?
C21 C20 C19 121.0(4) . . ?
C20 C21 H21 119.8 . . ?
C20 C21 C22 120.4(4) . . ?
C22 C21 H21 119.8 . . ?
C17 C22 C21 120.1(4) . . ?
C17 C22 H22 120.0 . . ?
C21 C22 H22 120.0 . . ?
C5 N1 C8 109.2(3) . . ?
C5 N1 H1A 125.4 . . ?
C8 N1 H1A 125.4 . . ?
C13 O1 C10 107.4(2) . . ?
C9 O2 C11 113.7(2) . . ?

loop_
_geom_bond_atom_site_label_1
_geom_bond_atom_site_label_2
_geom_bond_distance
_geom_bond_site_symmetry_2
_geom_bond_publ_flag
Br1 C20 1.911(4) . ?
Br1A C20 1.926(9) . ?
C1 H1 0.9300 . ?
C1 C2 1.379(5) . ?
C1 C6 1.402(5) . ?
C2 H2 0.9300 . ?
C2 C3 1.387(6) . ?
C3 H3 0.9300 . ?
C3 C4 1.366(6) . ?
C4 H4 0.9300 . ?
C4 C5 1.390(5) . ?
C5 C6 1.418(4) . ?
C5 N1 1.371(5) . ?
C6 C7 1.428(5) . ?
C7 C8 1.368(5) . ?
C7 C10 1.489(4) . ?
C8 C9 1.477(5) . ?
C8 N1 1.371(4) . ?
C9 H9A 0.9700 . ?
C9 H9B 0.9700 . ?
C9 O2 1.435(4) . ?
C10 C11 1.545(4) . ?
C10 C17 1.523(4) . ?
C10 O1 1.477(3) . ?
C11 H11 0.9800 . ?
C11 C12 1.509(4) . ?
C11 O2 1.439(4) . ?
C12 C13 1.352(5) . ?
C12 C15 1.456(5) . ?
C13 C14 1.476(4) . ?
C13 O1 1.351(4) . ?
C14 H14A 0.9600 . ?
C14 H14B 0.9600 . ?
C14 H14C 0.9600 . ?
C15 C16 1.507(6) . ?
C15 O3 1.206(4) . ?
C16 H16A 0.9600 . ?
C16 H16B 0.9600 . ?
C16 H16C 0.9600 . ?
C17 C18 1.385(5) . ?
C17 C22 1.380(5) . ?
C18 H18 0.9300 . ?
C18 C19 1.378(5) . ?
C19 H19 0.9300 . ?
C19 C20 1.375(7) . ?
C20 C21 1.356(8) . ?
C21 H21 0.9300 . ?
C21 C22 1.383(6) . ?
C22 H22 0.9300 . ?
N1 H1A 0.8600 . ?

loop_
_geom_torsion_atom_site_label_1
_geom_torsion_atom_site_label_2
_geom_torsion_atom_site_label_3
_geom_torsion_atom_site_label_4
_geom_torsion
_geom_torsion_site_symmetry_1
_geom_torsion_site_symmetry_2
_geom_torsion_site_symmetry_3
_geom_torsion_site_symmetry_4
_geom_torsion_publ_flag
Br1 C20 C21 C22 179.4(4) . . . . ?
Br1A C20 C21 C22 176.0(6) . . . . ?
C1 C2 C3 C4 -1.5(6) . . . . ?
C1 C6 C7 C8 -178.0(3) . . . . ?
C1 C6 C7 C10 -3.9(6) . . . . ?
C2 C1 C6 C5 -1.2(5) . . . . ?
C2 C1 C6 C7 177.9(3) . . . . ?
C2 C3 C4 C5 0.4(6) . . . . ?
C3 C4 C5 C6 0.2(5) . . . . ?
C3 C4 C5 N1 -177.9(3) . . . . ?
C4 C5 C6 C1 0.2(5) . . . . ?
C4 C5 C6 C7 -179.1(3) . . . . ?
C4 C5 N1 C8 178.2(3) . . . . ?
C5 C6 C7 C8 1.2(3) . . . . ?
C5 C6 C7 C10 175.3(3) . . . . ?
C6 C1 C2 C3 1.9(6) . . . . ?
C6 C5 N1 C8 -0.1(4) . . . . ?
C6 C7 C8 C9 179.5(3) . . . . ?
C6 C7 C8 N1 -1.3(4) . . . . ?
C6 C7 C10 C11 -175.1(3) . . . . ?
C6 C7 C10 C17 -50.7(4) . . . . ?
C6 C7 C10 O1 70.8(4) . . . . ?
C7 C8 C9 O2 22.6(4) . . . . ?
C7 C8 N1 C5 0.8(4) . . . . ?
C7 C10 C11 C12 -142.4(2) . . . . ?
C7 C10 C11 O2 -29.1(3) . . . . ?
C7 C10 C17 C18 -49.5(4) . . . . ?
C7 C10 C17 C22 130.2(4) . . . . ?
C7 C10 O1 C13 141.1(2) . . . . ?
C8 C7 C10 C11 -1.7(4) . . . . ?
C8 C7 C10 C17 122.7(3) . . . . ?
C8 C7 C10 O1 -115.7(3) . . . . ?
C8 C9 O2 C11 -54.4(4) . . . . ?
C9 C8 N1 C5 -180.0(3) . . . . ?
C10 C7 C8 C9 4.7(5) . . . . ?
C10 C7 C8 N1 -176.1(3) . . . . ?
C10 C11 C12 C13 18.9(3) . . . . ?
C10 C11 C12 C15 -167.3(3) . . . . ?
C10 C11 O2 C9 60.4(3) . . . . ?
C10 C17 C18 C19 -179.3(3) . . . . ?
C10 C17 C22 C21 178.8(4) . . . . ?
C11 C10 C17 C18 75.5(3) . . . . ?
C11 C10 C17 C22 -104.9(4) . . . . ?
C11 C10 O1 C13 22.0(3) . . . . ?
C11 C12 C13 C14 172.4(4) . . . . ?
C11 C12 C13 O1 -5.9(4) . . . . ?
C11 C12 C15 C16 7.2(5) . . . . ?
C11 C12 C15 O3 -173.4(4) . . . . ?
C12 C11 O2 C9 171.0(3) . . . . ?
C12 C13 O1 C10 -10.8(3) . . . . ?
C13 C12 C15 C16 179.8(4) . . . . ?
C13 C12 C15 O3 -0.9(6) . . . . ?
C14 C13 O1 C10 170.6(3) . . . . ?
C15 C12 C13 C14 -1.3(6) . . . . ?
C15 C12 C13 O1 -179.6(3) . . . . ?
C17 C10 C11 C12 92.0(3) . . . . ?
C17 C10 C11 O2 -154.6(2) . . . . ?
C17 C10 O1 C13 -95.2(3) . . . . ?
C17 C18 C19 C20 -0.9(6) . . . . ?
C18 C17 C22 C21 -1.5(7) . . . . ?
C18 C19 C20 Br1 -180.0(3) . . . . ?
C18 C19 C20 Br1A -175.4(7) . . . . ?
C18 C19 C20 C21 1.2(8) . . . . ?
C19 C20 C21 C22 -1.8(9) . . . . ?
C20 C21 C22 C17 2.0(9) . . . . ?
C22 C17 C18 C19 1.0(6) . . . . ?
N1 C5 C6 C1 178.7(3) . . . . ?
N1 C5 C6 C7 -0.7(3) . . . . ?
N1 C8 C9 O2 -156.5(3) . . . . ?
O1 C10 C11 C12 -24.1(3) . . . . ?
O1 C10 C11 O2 89.2(3) . . . . ?
O1 C10 C17 C18 -171.9(3) . . . . ?
O1 C10 C17 C22 7.8(4) . . . . ?
O2 C11 C12 C13 -100.2(3) . . . . ?
O2 C11 C12 C15 73.6(4) . . . . ?

loop_
_smtbx_masks_void_nr
_smtbx_masks_void_average_x
_smtbx_masks_void_average_y
_smtbx_masks_void_average_z
_smtbx_masks_void_volume
_smtbx_masks_void_count_electrons
_smtbx_masks_void_content
1 0.000 0.000 -0.671 206.1 47.7 ?
2 0.000 0.500 -0.148 206.1 47.7 ?
